data_4343552
loop_
_publ_author_name
'Vologzhanina, Anna V.'
'Belov, Alexander S.'
'Novikov, Valentin V.'
'Dolganov, Alexander V.'
'Romanenko, Galina V.'
'Ovcharenko, Victor I.'
'Korlyukov, Alexander A.'
'Buzin, Mikhail I.'
'Voloshin, Yan Z.'

_publ_section_title
;
 Synthesis and Temperature-Induced Structural Phase and Spin Transitions
 in Hexadecylboron-Capped Cobalt(II) Hexachloroclathrochelate and Its
 Diamagnetic Iron(II)-Encapsulating Analogue.
;
_journal_issue 12
_journal_name_full 'Inorganic chemistry'
_journal_page_first 5827
_journal_page_last 5838
_journal_paper_doi 10.1021/acs.inorgchem.5b00546
_journal_volume 54
_journal_year 2015
_chemical_formula_moiety 'C38 H66 B2 Cl6 Co N6 O6'
_chemical_formula_sum 'C38 H66 B2 Cl6 Co N6 O6'
_chemical_formula_weight 996.22
_chemical_name_systematic
;
 ? 
;
_space_group_IT_number 15
_symmetry_cell_setting monoclinic
_symmetry_space_group_name_Hall '-C 2yc'
_symmetry_space_group_name_H-M 'C 1 2/c 1'
_atom_sites_solution_hydrogens geom
_atom_sites_solution_primary direct
_atom_sites_solution_secondary difmap
_audit_creation_method SHELXL-97
_cell_angle_alpha 90.00
_cell_angle_beta 101.799(7)
_cell_angle_gamma 90.00
_cell_formula_units_Z 4
_cell_length_a 45.282(4)
_cell_length_b 7.9411(8)
_cell_length_c 13.9696(13)
_cell_measurement_reflns_used 2322
_cell_measurement_temperature 270(2)
_cell_measurement_theta_max 22.96
_cell_measurement_theta_min 2.76
_cell_volume 4917.2(8)
_computing_cell_refinement 'APEX2 (Bruker, 2005)'
_computing_data_collection 'APEX2 (Bruker, 2005)'
_computing_data_reduction 'APEX2 (Bruker, 2005)'
_computing_molecular_graphics 'SHELXTL ver. 5.1 (Sheldrick, 2008)'
_computing_publication_material 'SHELXTL ver. 5.1 (Sheldrick, 2008)'
_computing_structure_refinement 'SHELXTL ver. 5.1 (Sheldrick, 2008)'
_computing_structure_solution 'SHELXTL ver. 5.1 (Sheldrick, 2008)'
_diffrn_ambient_temperature 270(2)
_diffrn_measured_fraction_theta_full 1.000
_diffrn_measured_fraction_theta_max 1.000
_diffrn_measurement_device_type 'Bruker APEX-II CCD'
_diffrn_measurement_method '\f and \w scans'
_diffrn_radiation_monochromator graphite
_diffrn_radiation_source 'fine-focus sealed tube'
_diffrn_radiation_type MoK\a
_diffrn_radiation_wavelength 0.71073
_diffrn_reflns_av_R_equivalents 0.1428
_diffrn_reflns_av_sigmaI/netI 0.1194
_diffrn_reflns_limit_h_max 55
_diffrn_reflns_limit_h_min -55
_diffrn_reflns_limit_k_max 9
_diffrn_reflns_limit_k_min -6
_diffrn_reflns_limit_l_max 17
_diffrn_reflns_limit_l_min -15
_diffrn_reflns_number 18898
_diffrn_reflns_theta_full 26.00
_diffrn_reflns_theta_max 26.00
_diffrn_reflns_theta_min 2.61
_diffrn_standards_number 0
_exptl_absorpt_coefficient_mu 0.723
_exptl_absorpt_correction_T_max 0.4533
_exptl_absorpt_correction_T_min 0.2046
_exptl_absorpt_correction_type multi-scan
_exptl_absorpt_process_details 'SADABS (Sheldrick, 1998)'
_exptl_crystal_colour brown
_exptl_crystal_density_diffrn 1.346
_exptl_crystal_density_method 'not measured'
_exptl_crystal_description plate
_exptl_crystal_F_000 2092
_exptl_crystal_size_max 0.28
_exptl_crystal_size_mid 0.06
_exptl_crystal_size_min 0.01
_refine_diff_density_max 0.417
_refine_diff_density_min -0.408
_refine_diff_density_rms 0.075
_refine_ls_extinction_method none
_refine_ls_goodness_of_fit_ref 0.939
_refine_ls_hydrogen_treatment constr
_refine_ls_matrix_type full
_refine_ls_number_parameters 268
_refine_ls_number_reflns 4831
_refine_ls_number_restraints 0
_refine_ls_restrained_S_all 0.939
_refine_ls_R_factor_all 0.1113
_refine_ls_R_factor_gt 0.0542
_refine_ls_shift/su_max 0.000
_refine_ls_shift/su_mean 0.000
_refine_ls_structure_factor_coef Fsqd
_refine_ls_weighting_details 'calc w=1/[\s^2^(Fo^2^)+(0.0050P)^2^+0.0000P] where P=(Fo^2^+2Fc^2^)/3'
_refine_ls_weighting_scheme calc
_refine_ls_wR_factor_gt 0.0865
_refine_ls_wR_factor_ref 0.0988
_reflns_number_gt 2290
_reflns_number_total 4831
_reflns_threshold_expression I>2\s(I)
_cod_data_source_file ic5b00546_si_002.cif
_cod_data_source_block al17b_270
_cod_depositor_comments
;
The following automatic conversions were performed:

'_symmetry_cell_setting' value 'Monoclinic' changed to 'monoclinic'
according to
/usr/data/users/saulius/crontab/automatic-downloads/current/ACS/lib/dictionaries/cif_core.dic
dictionary named 'cif_core.dic' version 2.4.2 from 2011-04-26.

Automatic conversion script
Id: cif_fix_values 3271 2015-04-21 07:52:19Z andrius 
;
_cod_original_sg_symbol_H-M 'C 2/c'
_cod_database_code 4343552

loop_
_symmetry_equiv_pos_as_xyz
'x, y, z'
'-x, y, -z+1/2'
'x+1/2, y+1/2, z'
'-x+1/2, y+1/2, -z+1/2'
'-x, -y, -z'
'x, -y, z-1/2'
'-x+1/2, -y+1/2, -z'
'x+1/2, -y+1/2, z-1/2'

loop_
_atom_site_label
_atom_site_type_symbol
_atom_site_fract_x
_atom_site_fract_y
_atom_site_fract_z
_atom_site_U_iso_or_equiv
_atom_site_adp_type
_atom_site_occupancy
_atom_site_symmetry_multiplicity
_atom_site_calc_flag
_atom_site_refinement_flags
Co1 Co 0.0000 0.48541(8) 0.2500 0.0481(2) Uani 1 2 d S
Cl1 Cl 0.03679(2) 1.00986(10) 0.25903(8) 0.0601(3) Uani 1 1 d .
Cl2 Cl 0.02652(2) 0.22940(12) -0.00240(8) 0.0601(3) Uani 1 1 d .
Cl3 Cl -0.04681(2) 0.24130(13) -0.02680(7) 0.0617(3) Uani 1 1 d .
B1 B 0.06945(9) 0.4865(5) 0.2691(3) 0.0367(10) Uani 1 1 d .
O1 O 0.05835(5) 0.6670(3) 0.26235(17) 0.0420(6) Uani 1 1 d .
O2 O 0.05465(5) 0.3915(3) 0.17883(17) 0.0437(6) Uani 1 1 d .
O3 O -0.06205(5) 0.4040(3) 0.14153(17) 0.0464(6) Uani 1 1 d .
N1 N 0.02802(6) 0.6831(3) 0.2551(2) 0.0372(7) Uani 1 1 d .
N2 N 0.02392(6) 0.3906(3) 0.1598(2) 0.0386(7) Uani 1 1 d .
N3 N -0.03187(6) 0.3964(3) 0.1431(2) 0.0382(7) Uani 1 1 d .
C1 C 0.01629(7) 0.8298(4) 0.2535(3) 0.0369(9) Uani 1 1 d .
C2 C 0.00944(8) 0.3202(4) 0.0820(3) 0.0398(9) Uani 1 1 d .
C3 C -0.02333(8) 0.3241(4) 0.0710(3) 0.0363(9) Uani 1 1 d .
C4 C 0.10451(7) 0.4839(4) 0.2757(3) 0.0498(10) Uani 1 1 d .
H4A H 0.1140 0.5551 0.3297 0.060 Uiso 1 1 calc R
H4B H 0.1118 0.3700 0.2902 0.060 Uiso 1 1 calc R
C5 C 0.11413(8) 0.5432(4) 0.1832(3) 0.0544(11) Uani 1 1 d .
H5A H 0.1020 0.4850 0.1277 0.065 Uiso 1 1 calc R
H5B H 0.1098 0.6625 0.1748 0.065 Uiso 1 1 calc R
C6 C 0.14761(8) 0.5143(5) 0.1823(3) 0.0541(10) Uani 1 1 d .
H6A H 0.1527 0.3979 0.1991 0.065 Uiso 1 1 calc R
H6B H 0.1598 0.5849 0.2318 0.065 Uiso 1 1 calc R
C7 C 0.15526(8) 0.5533(5) 0.0839(3) 0.0609(11) Uani 1 1 d .
H7A H 0.1421 0.4877 0.0341 0.073 Uiso 1 1 calc R
H7B H 0.1511 0.6713 0.0692 0.073 Uiso 1 1 calc R
C8 C 0.18794(8) 0.5167(5) 0.0782(3) 0.0610(11) Uani 1 1 d .
H8A H 0.2011 0.5868 0.1255 0.073 Uiso 1 1 calc R
H8B H 0.1924 0.4001 0.0963 0.073 Uiso 1 1 calc R
C9 C 0.19489(8) 0.5472(5) -0.0214(3) 0.0626(12) Uani 1 1 d .
H9A H 0.1817 0.4773 -0.0686 0.075 Uiso 1 1 calc R
H9B H 0.1904 0.6637 -0.0394 0.075 Uiso 1 1 calc R
C10 C 0.22729(8) 0.5112(5) -0.0285(3) 0.0643(12) Uani 1 1 d .
H10A H 0.2319 0.3952 -0.0094 0.077 Uiso 1 1 calc R
H10B H 0.2405 0.5826 0.0179 0.077 Uiso 1 1 calc R
C11 C 0.23415(8) 0.5386(5) -0.1284(3) 0.0683(12) Uani 1 1 d .
H11A H 0.2290 0.6538 -0.1482 0.082 Uiso 1 1 calc R
H11B H 0.2213 0.4652 -0.1745 0.082 Uiso 1 1 calc R
C12 C 0.26649(9) 0.5068(5) -0.1351(3) 0.0679(12) Uani 1 1 d .
H12A H 0.2794 0.5789 -0.0883 0.081 Uiso 1 1 calc R
H12B H 0.2715 0.3910 -0.1163 0.081 Uiso 1 1 calc R
C13 C 0.27336(8) 0.5367(5) -0.2345(3) 0.0667(12) Uani 1 1 d .
H13A H 0.2608 0.4622 -0.2808 0.080 Uiso 1 1 calc R
H13B H 0.2677 0.6514 -0.2541 0.080 Uiso 1 1 calc R
C14 C 0.30586(9) 0.5100(5) -0.2415(3) 0.0684(12) Uani 1 1 d .
H14A H 0.3114 0.3948 -0.2229 0.082 Uiso 1 1 calc R
H14B H 0.3184 0.5833 -0.1945 0.082 Uiso 1 1 calc R
C15 C 0.31291(9) 0.5424(5) -0.3409(3) 0.0699(12) Uani 1 1 d .
H15A H 0.3070 0.6568 -0.3601 0.084 Uiso 1 1 calc R
H15B H 0.3006 0.4675 -0.3877 0.084 Uiso 1 1 calc R
C16 C 0.34563(9) 0.5192(5) -0.3479(3) 0.0744(13) Uani 1 1 d .
H16A H 0.3580 0.5932 -0.3008 0.089 Uiso 1 1 calc R
H16B H 0.3515 0.4043 -0.3297 0.089 Uiso 1 1 calc R
C17 C 0.35227(9) 0.5538(5) -0.4465(3) 0.0776(14) Uani 1 1 d .
H17A H 0.3457 0.6675 -0.4652 0.093 Uiso 1 1 calc R
H17B H 0.3402 0.4779 -0.4930 0.093 Uiso 1 1 calc R
C18 C 0.38497(9) 0.5363(6) -0.4562(4) 0.0886(15) Uani 1 1 d .
H18A H 0.3972 0.6130 -0.4105 0.106 Uiso 1 1 calc R
H18B H 0.3917 0.4228 -0.4376 0.106 Uiso 1 1 calc R
C19 C 0.39044(10) 0.5713(6) -0.5568(4) 0.1070(19) Uani 1 1 d .
H19A H 0.4116 0.5608 -0.5564 0.161 Uiso 1 1 calc R
H19B H 0.3839 0.6834 -0.5761 0.161 Uiso 1 1 calc R
H19C H 0.3794 0.4919 -0.6023 0.161 Uiso 1 1 calc R

loop_
_atom_site_aniso_label
_atom_site_aniso_U_11
_atom_site_aniso_U_22
_atom_site_aniso_U_33
_atom_site_aniso_U_23
_atom_site_aniso_U_13
_atom_site_aniso_U_12
Co1 0.0409(4) 0.0556(5) 0.0491(5) 0.000 0.0119(4) 0.000
Cl1 0.0635(7) 0.0373(5) 0.0776(8) -0.0003(6) 0.0100(7) -0.0094(5)
Cl2 0.0658(7) 0.0735(7) 0.0435(6) -0.0145(6) 0.0169(6) 0.0111(6)
Cl3 0.0609(7) 0.0790(7) 0.0416(6) -0.0173(6) 0.0020(6) -0.0050(6)
B1 0.050(3) 0.031(2) 0.030(2) -0.002(2) 0.009(2) -0.0019(19)
O1 0.0370(14) 0.0429(14) 0.0468(16) -0.0016(12) 0.0100(14) -0.0033(11)
O2 0.0371(15) 0.0484(15) 0.0460(17) -0.0078(13) 0.0095(14) 0.0019(11)
O3 0.0372(15) 0.0601(16) 0.0408(16) -0.0078(13) 0.0058(13) -0.0015(12)
N1 0.0443(19) 0.0346(17) 0.0321(18) 0.0025(14) 0.0063(16) 0.0001(14)
N2 0.045(2) 0.0355(16) 0.0358(19) -0.0031(15) 0.0103(17) -0.0006(14)
N3 0.0393(18) 0.0419(17) 0.0328(18) -0.0015(15) 0.0055(16) 0.0028(14)
C1 0.048(2) 0.033(2) 0.028(2) 0.0011(17) 0.004(2) -0.0035(15)
C2 0.057(3) 0.031(2) 0.032(2) 0.0035(17) 0.011(2) 0.0045(17)
C3 0.050(2) 0.0313(19) 0.025(2) 0.0038(17) 0.002(2) -0.0005(17)
C4 0.045(2) 0.060(2) 0.045(2) 0.006(2) 0.011(2) 0.0054(19)
C5 0.044(2) 0.065(3) 0.055(3) -0.002(2) 0.012(2) 0.0022(19)
C6 0.048(2) 0.066(3) 0.050(3) -0.002(2) 0.013(2) -0.0035(19)
C7 0.052(3) 0.077(3) 0.056(3) 0.001(2) 0.017(2) -0.002(2)
C8 0.052(3) 0.080(3) 0.053(3) 0.000(2) 0.016(2) -0.005(2)
C9 0.059(3) 0.081(3) 0.052(3) 0.000(2) 0.020(2) 0.002(2)
C10 0.055(3) 0.081(3) 0.059(3) -0.002(3) 0.017(3) -0.001(2)
C11 0.061(3) 0.089(3) 0.060(3) -0.002(3) 0.024(3) 0.002(2)
C12 0.061(3) 0.086(3) 0.060(3) -0.001(3) 0.021(3) -0.002(2)
C13 0.060(3) 0.084(3) 0.061(3) -0.004(3) 0.024(3) 0.002(2)
C14 0.059(3) 0.091(3) 0.060(3) -0.005(3) 0.022(3) -0.005(2)
C15 0.062(3) 0.082(3) 0.069(3) -0.006(3) 0.024(3) 0.000(2)
C16 0.062(3) 0.095(3) 0.069(3) -0.002(3) 0.021(3) 0.006(2)
C17 0.066(3) 0.091(3) 0.083(4) -0.001(3) 0.031(3) 0.006(3)
C18 0.058(3) 0.118(4) 0.092(4) -0.006(3) 0.023(3) 0.005(3)
C19 0.079(4) 0.129(4) 0.126(5) 0.028(4) 0.053(4) 0.013(3)

loop_
_atom_type_symbol
_atom_type_description
_atom_type_scat_dispersion_real
_atom_type_scat_dispersion_imag
_atom_type_scat_source
C C 0.0033 0.0016 'International Tables Vol C Tables 4.2.6.8 and 6.1.1.4'
H H 0.0000 0.0000 'International Tables Vol C Tables 4.2.6.8 and 6.1.1.4'
B B 0.0013 0.0007 'International Tables Vol C Tables 4.2.6.8 and 6.1.1.4'
N N 0.0061 0.0033 'International Tables Vol C Tables 4.2.6.8 and 6.1.1.4'
O O 0.0106 0.0060 'International Tables Vol C Tables 4.2.6.8 and 6.1.1.4'
Cl Cl 0.1484 0.1585 'International Tables Vol C Tables 4.2.6.8 and 6.1.1.4'
Co Co 0.3494 0.9721 'International Tables Vol C Tables 4.2.6.8 and 6.1.1.4'

loop_
_geom_angle_atom_site_label_1
_geom_angle_atom_site_label_2
_geom_angle_atom_site_label_3
_geom_angle
_geom_angle_site_symmetry_1
_geom_angle_site_symmetry_3
N2 Co1 N2 135.11(15) 2 .
N2 Co1 N3 86.26(11) 2 .
N2 Co1 N3 78.06(12) . .
N2 Co1 N3 78.06(12) 2 2
N2 Co1 N3 86.26(11) . 2
N3 Co1 N3 138.23(15) . 2
N2 Co1 N1 84.00(11) 2 2
N2 Co1 N1 134.48(12) . 2
N3 Co1 N1 83.95(11) . 2
N3 Co1 N1 131.46(11) 2 2
N2 Co1 N1 134.48(12) 2 .
N2 Co1 N1 84.00(11) . .
N3 Co1 N1 131.46(11) . .
N3 Co1 N1 83.95(11) 2 .
N1 Co1 N1 77.33(16) 2 .
O3 B1 O2 109.9(3) 2 .
O3 B1 O1 109.6(3) 2 .
O2 B1 O1 109.7(3) . .
O3 B1 C4 109.8(3) 2 .
O2 B1 C4 108.3(3) . .
O1 B1 C4 109.5(3) . .
N1 O1 B1 114.2(2) . .
N2 O2 B1 115.4(3) . .
N3 O3 B1 113.4(3) . 2
C1 N1 O1 119.7(2) . .
C1 N1 Co1 117.0(2) . .
O1 N1 Co1 123.30(18) . .
C2 N2 O2 119.6(3) . .
C2 N2 Co1 117.2(2) . .
O2 N2 Co1 123.1(2) . .
C3 N3 O3 117.9(3) . .
C3 N3 Co1 117.4(2) . .
O3 N3 Co1 124.7(2) . .
N1 C1 C1 114.32(18) . 2
N1 C1 Cl1 123.1(2) . .
C1 C1 Cl1 122.63(11) 2 .
N2 C2 C3 114.5(3) . .
N2 C2 Cl2 123.3(3) . .
C3 C2 Cl2 122.2(3) . .
N3 C3 C2 112.9(3) . .
N3 C3 Cl3 124.7(3) . .
C2 C3 Cl3 122.5(3) . .
C5 C4 B1 114.1(3) . .
C5 C4 H4A 108.7 . .
B1 C4 H4A 108.7 . .
C5 C4 H4B 108.7 . .
B1 C4 H4B 108.7 . .
H4A C4 H4B 107.6 . .
C6 C5 C4 114.6(3) . .
C6 C5 H5A 108.6 . .
C4 C5 H5A 108.6 . .
C6 C5 H5B 108.6 . .
C4 C5 H5B 108.6 . .
H5A C5 H5B 107.6 . .
C5 C6 C7 112.7(3) . .
C5 C6 H6A 109.1 . .
C7 C6 H6A 109.1 . .
C5 C6 H6B 109.1 . .
C7 C6 H6B 109.1 . .
H6A C6 H6B 107.8 . .
C8 C7 C6 114.3(3) . .
C8 C7 H7A 108.7 . .
C6 C7 H7A 108.7 . .
C8 C7 H7B 108.7 . .
C6 C7 H7B 108.7 . .
H7A C7 H7B 107.6 . .
C9 C8 C7 113.9(3) . .
C9 C8 H8A 108.8 . .
C7 C8 H8A 108.8 . .
C9 C8 H8B 108.8 . .
C7 C8 H8B 108.8 . .
H8A C8 H8B 107.7 . .
C10 C9 C8 114.7(4) . .
C10 C9 H9A 108.6 . .
C8 C9 H9A 108.6 . .
C10 C9 H9B 108.6 . .
C8 C9 H9B 108.6 . .
H9A C9 H9B 107.6 . .
C9 C10 C11 114.8(4) . .
C9 C10 H10A 108.6 . .
C11 C10 H10A 108.6 . .
C9 C10 H10B 108.6 . .
C11 C10 H10B 108.6 . .
H10A C10 H10B 107.6 . .
C10 C11 C12 114.9(4) . .
C10 C11 H11A 108.6 . .
C12 C11 H11A 108.6 . .
C10 C11 H11B 108.6 . .
C12 C11 H11B 108.6 . .
H11A C11 H11B 107.5 . .
C13 C12 C11 114.7(4) . .
C13 C12 H12A 108.6 . .
C11 C12 H12A 108.6 . .
C13 C12 H12B 108.6 . .
C11 C12 H12B 108.6 . .
H12A C12 H12B 107.6 . .
C14 C13 C12 115.2(4) . .
C14 C13 H13A 108.5 . .
C12 C13 H13A 108.5 . .
C14 C13 H13B 108.5 . .
C12 C13 H13B 108.5 . .
H13A C13 H13B 107.5 . .
C13 C14 C15 115.4(4) . .
C13 C14 H14A 108.4 . .
C15 C14 H14A 108.4 . .
C13 C14 H14B 108.4 . .
C15 C14 H14B 108.4 . .
H14A C14 H14B 107.5 . .
C14 C15 C16 115.6(4) . .
C14 C15 H15A 108.4 . .
C16 C15 H15A 108.4 . .
C14 C15 H15B 108.4 . .
C16 C15 H15B 108.4 . .
H15A C15 H15B 107.4 . .
C17 C16 C15 114.9(4) . .
C17 C16 H16A 108.5 . .
C15 C16 H16A 108.5 . .
C17 C16 H16B 108.5 . .
C15 C16 H16B 108.5 . .
H16A C16 H16B 107.5 . .
C16 C17 C18 116.7(4) . .
C16 C17 H17A 108.1 . .
C18 C17 H17A 108.1 . .
C16 C17 H17B 108.1 . .
C18 C17 H17B 108.1 . .
H17A C17 H17B 107.3 . .
C19 C18 C17 114.6(4) . .
C19 C18 H18A 108.6 . .
C17 C18 H18A 108.6 . .
C19 C18 H18B 108.6 . .
C17 C18 H18B 108.6 . .
H18A C18 H18B 107.6 . .
C18 C19 H19A 109.5 . .
C18 C19 H19B 109.5 . .
H19A C19 H19B 109.5 . .
C18 C19 H19C 109.5 . .
H19A C19 H19C 109.5 . .
H19B C19 H19C 109.5 . .

loop_
_geom_bond_atom_site_label_1
_geom_bond_atom_site_label_2
_geom_bond_distance
_geom_bond_site_symmetry_2
Co1 N2 1.971(3) 2
Co1 N2 1.971(3) .
Co1 N3 1.982(3) .
Co1 N3 1.982(3) 2
Co1 N1 2.010(3) 2
Co1 N1 2.010(3) .
Cl1 C1 1.698(3) .
Cl2 C2 1.698(4) .
Cl3 C3 1.684(3) .
B1 O3 1.507(4) 2
B1 O2 1.505(4) .
B1 O1 1.515(4) .
B1 C4 1.572(5) .
O1 N1 1.363(3) .
O2 N2 1.362(3) .
O3 N3 1.363(3) .
O3 B1 1.507(4) 2
N1 C1 1.279(4) .
N2 C2 1.277(4) .
N3 C3 1.286(4) .
C1 C1 1.459(6) 2
C2 C3 1.460(4) .
C4 C5 1.520(5) .
C4 H4A 0.9700 .
C4 H4B 0.9700 .
C5 C6 1.535(4) .
C5 H5A 0.9700 .
C5 H5B 0.9700 .
C6 C7 1.516(5) .
C6 H6A 0.9700 .
C6 H6B 0.9700 .
C7 C8 1.526(5) .
C7 H7A 0.9700 .
C7 H7B 0.9700 .
C8 C9 1.508(5) .
C8 H8A 0.9700 .
C8 H8B 0.9700 .
C9 C10 1.518(5) .
C9 H9A 0.9700 .
C9 H9B 0.9700 .
C10 C11 1.506(5) .
C10 H10A 0.9700 .
C10 H10B 0.9700 .
C11 C12 1.508(5) .
C11 H11A 0.9700 .
C11 H11B 0.9700 .
C12 C13 1.503(5) .
C12 H12A 0.9700 .
C12 H12B 0.9700 .
C13 C14 1.510(5) .
C13 H13A 0.9700 .
C13 H13B 0.9700 .
C14 C15 1.509(5) .
C14 H14A 0.9700 .
C14 H14B 0.9700 .
C15 C16 1.516(5) .
C15 H15A 0.9700 .
C15 H15B 0.9700 .
C16 C17 1.493(6) .
C16 H16A 0.9700 .
C16 H16B 0.9700 .
C17 C18 1.521(5) .
C17 H17A 0.9700 .
C17 H17B 0.9700 .
C18 C19 1.503(6) .
C18 H18A 0.9700 .
C18 H18B 0.9700 .
C19 H19A 0.9600 .
C19 H19B 0.9600 .
C19 H19C 0.9600 .

loop_
_geom_torsion_atom_site_label_1
_geom_torsion_atom_site_label_2
_geom_torsion_atom_site_label_3
_geom_torsion_atom_site_label_4
_geom_torsion
_geom_torsion_site_symmetry_1
_geom_torsion_site_symmetry_4
O3 B1 O1 N1 -60.2(4) 2 .
O2 B1 O1 N1 60.5(4) . .
C4 B1 O1 N1 179.2(3) . .
O3 B1 O2 N2 63.6(3) 2 .
O1 B1 O2 N2 -57.0(3) . .
C4 B1 O2 N2 -176.4(3) . .
B1 O1 N1 C1 176.8(3) . .
B1 O1 N1 Co1 -1.6(4) . .
N2 Co1 N1 C1 -67.9(3) 2 .
N2 Co1 N1 C1 138.6(3) . .
N3 Co1 N1 C1 70.3(3) . .
N3 Co1 N1 C1 -134.6(3) 2 .
N1 Co1 N1 C1 0.34(19) 2 .
N2 Co1 N1 O1 110.6(3) 2 .
N2 Co1 N1 O1 -43.0(2) . .
N3 Co1 N1 O1 -111.2(3) . .
N3 Co1 N1 O1 43.9(2) 2 .
N1 Co1 N1 O1 178.8(3) 2 .
B1 O2 N2 C2 176.5(3) . .
B1 O2 N2 Co1 -6.2(3) . .
N2 Co1 N2 C2 71.3(2) 2 .
N3 Co1 N2 C2 -0.8(2) . .
N3 Co1 N2 C2 140.2(3) 2 .
N1 Co1 N2 C2 -69.8(3) 2 .
N1 Co1 N2 C2 -135.5(3) . .
N2 Co1 N2 O2 -106.0(2) 2 .
N3 Co1 N2 O2 -178.1(2) . .
N3 Co1 N2 O2 -37.1(2) 2 .
N1 Co1 N2 O2 112.9(2) 2 .
N1 Co1 N2 O2 47.2(2) . .
B1 O3 N3 C3 178.2(3) 2 .
B1 O3 N3 Co1 -0.6(3) 2 .
N2 Co1 N3 C3 -137.5(2) 2 .
N2 Co1 N3 C3 0.2(2) . .
N3 Co1 N3 C3 -70.1(2) 2 .
N1 Co1 N3 C3 138.2(2) 2 .
N1 Co1 N3 C3 71.0(3) . .
N2 Co1 N3 O3 41.4(2) 2 .
N2 Co1 N3 O3 179.1(2) . .
N3 Co1 N3 O3 108.8(2) 2 .
N1 Co1 N3 O3 -43.0(2) 2 .
N1 Co1 N3 O3 -110.1(2) . .
O1 N1 C1 C1 -179.4(3) . 2
Co1 N1 C1 C1 -0.9(5) . 2
O1 N1 C1 Cl1 0.5(5) . .
Co1 N1 C1 Cl1 179.02(18) . .
O2 N2 C2 C3 178.6(2) . .
Co1 N2 C2 C3 1.2(4) . .
O2 N2 C2 Cl2 -1.5(4) . .
Co1 N2 C2 Cl2 -178.95(16) . .
O3 N3 C3 C2 -178.6(2) . .
Co1 N3 C3 C2 0.3(4) . .
O3 N3 C3 Cl3 1.3(4) . .
Co1 N3 C3 Cl3 -179.72(16) . .
N2 C2 C3 N3 -1.0(4) . .
Cl2 C2 C3 N3 179.2(2) . .
N2 C2 C3 Cl3 179.0(2) . .
Cl2 C2 C3 Cl3 -0.8(4) . .
O3 B1 C4 C5 172.3(3) 2 .
O2 B1 C4 C5 52.3(4) . .
O1 B1 C4 C5 -67.2(4) . .
B1 C4 C5 C6 -170.5(3) . .
C4 C5 C6 C7 172.3(3) . .
C5 C6 C7 C8 -176.7(3) . .
C6 C7 C8 C9 177.0(3) . .
C7 C8 C9 C10 -179.9(3) . .
C8 C9 C10 C11 179.0(3) . .
C9 C10 C11 C12 178.7(3) . .
C10 C11 C12 C13 -179.1(4) . .
C11 C12 C13 C14 178.3(3) . .
C12 C13 C14 C15 -179.2(4) . .
C13 C14 C15 C16 178.8(3) . .
C14 C15 C16 C17 -179.3(4) . .
C15 C16 C17 C18 178.5(4) . .
C16 C17 C18 C19 179.6(4) . .
